data_7234742
loop_
_publ_author_name
'Chen, Jinyao'
'Zhu, Wenming'
'Ji, Weijie'
'Zhu, Bin'
'Guo, Chunyang'
'Qi, Ming-Hui'
'Ren, Guo-Bin'

_publ_section_title
;
 Crystal Structure and Physical Stability of Ginsenoside Compound-K
 Solvates
;
_journal_name_full CrystEngComm
_journal_paper_doi 10.1039/C9CE00965E
_journal_year 2019
_chemical_absolute_configuration ad
_chemical_formula_moiety 'C36 H62 O8, H2 O'
_chemical_formula_sum 'C36 H64 O9'
_chemical_formula_weight 640.87
_space_group_crystal_system monoclinic
_space_group_IT_number 4
_space_group_name_Hall 'P 2yb'
_space_group_name_H-M_alt 'P 1 21 1'
_symmetry_space_group_name_Hall 'P 2yb'
_symmetry_space_group_name_H-M 'P 1 21 1'
_atom_sites_solution_hydrogens mixed
_audit_creation_date 2019-08-27
_audit_creation_method
;
Olex2 1.2
(compiled 2018.05.29 svn.r3508 for OlexSys, GUI svn.r5506)
;
_audit_update_record
;
2019-08-27 deposited with the CCDC.    2019-10-21 downloaded from the CCDC.
;
_cell_angle_alpha 90
_cell_angle_beta 117.95(3)
_cell_angle_gamma 90
_cell_formula_units_Z 2
_cell_length_a 15.856(3)
_cell_length_b 7.5818(15)
_cell_length_c 16.567(3)
_cell_measurement_reflns_used 9902
_cell_measurement_temperature 170
_cell_measurement_theta_max 66.176
_cell_measurement_theta_min 3.185
_cell_volume 1759.3(8)
_computing_molecular_graphics 'Olex2 (Dolomanov et al., 2009)'
_computing_publication_material 'Olex2 (Dolomanov et al., 2009)'
_computing_structure_refinement 'ShelXL (Sheldrick, 2015)'
_computing_structure_solution 'SHELXS-97 (Sheldrick, 1990)'
_diffrn_ambient_temperature 170
_diffrn_measured_fraction_theta_full 0.967
_diffrn_measured_fraction_theta_max 0.967
_diffrn_measurement_device_type 'Bruker P4'
_diffrn_measurement_method '\w scans'
_diffrn_radiation_monochromator graphite
_diffrn_radiation_type CuK\a
_diffrn_radiation_wavelength 1.54178
_diffrn_reflns_av_R_equivalents 0.0243
_diffrn_reflns_av_unetI/netI 0.0282
_diffrn_reflns_Laue_measured_fraction_full 0.967
_diffrn_reflns_Laue_measured_fraction_max 0.967
_diffrn_reflns_limit_h_max 18
_diffrn_reflns_limit_h_min -18
_diffrn_reflns_limit_k_max 8
_diffrn_reflns_limit_k_min -8
_diffrn_reflns_limit_l_max 19
_diffrn_reflns_limit_l_min -19
_diffrn_reflns_number 9898
_diffrn_reflns_point_group_measured_fraction_full 0.919
_diffrn_reflns_point_group_measured_fraction_max 0.919
_diffrn_reflns_theta_full 66.176
_diffrn_reflns_theta_max 66.176
_diffrn_reflns_theta_min 3.185
_exptl_absorpt_coefficient_mu 0.684
_exptl_absorpt_correction_T_max 0.9473
_exptl_absorpt_correction_T_min 0.8926
_exptl_absorpt_correction_type multi-scan
_exptl_crystal_colour 'clear light colourless'
_exptl_crystal_colour_lustre clear
_exptl_crystal_colour_modifier light
_exptl_crystal_colour_primary colourless
_exptl_crystal_density_diffrn 1.210
_exptl_crystal_density_method 'not measured'
_exptl_crystal_description needle
_exptl_crystal_F_000 704
_exptl_crystal_size_max 0.17
_exptl_crystal_size_mid 0.15
_exptl_crystal_size_min 0.08
_refine_diff_density_max 0.139
_refine_diff_density_min -0.115
_refine_diff_density_rms 0.026
_refine_ls_abs_structure_details
;
 Flack x determined using 2041 quotients [(I+)-(I-)]/[(I+)+(I-)]
 (Parsons, Flack and Wagner, Acta Cryst. B69 (2013) 249-259).
;
_refine_ls_abs_structure_Flack 0.08(8)
_refine_ls_extinction_coef 0.0010(3)
_refine_ls_extinction_expression Fc^*^=kFc[1+0.001xFc^2^\l^3^/sin(2\q)]^-1/4^
_refine_ls_extinction_method 'SHELXL-2014/7 (Sheldrick 2014'
_refine_ls_goodness_of_fit_ref 1.016
_refine_ls_hydrogen_treatment mixed
_refine_ls_matrix_type full
_refine_ls_number_parameters 440
_refine_ls_number_reflns 5637
_refine_ls_number_restraints 1
_refine_ls_restrained_S_all 1.016
_refine_ls_R_factor_all 0.0384
_refine_ls_R_factor_gt 0.0338
_refine_ls_shift/su_max 0.000
_refine_ls_shift/su_mean 0.000
_refine_ls_structure_factor_coef Fsqd
_refine_ls_weighting_details 'w=1/[\s^2^(Fo^2^)+(0.0455P)^2^+0.2076P] where P=(Fo^2^+2Fc^2^)/3'
_refine_ls_weighting_scheme calc
_refine_ls_wR_factor_gt 0.0841
_refine_ls_wR_factor_ref 0.0877
_reflns_Friedel_coverage 0.754
_reflns_Friedel_fraction_full 0.862
_reflns_Friedel_fraction_max 0.862
_reflns_number_gt 5147
_reflns_number_total 5637
_reflns_threshold_expression 'I > 2\s(I)'
_cod_data_source_file c9ce00965e2.cif
_cod_data_source_block 219
_cod_original_cell_volume 1759.4(7)
_cod_database_code 7234742
_shelx_shelxl_version_number 2014/7
_shelx_space_group_comment
;
The symmetry employed for this shelxl refinement is uniquely defined
by the following loop, which should always be used as a source of
symmetry information in preference to the above space-group names.
They are only intended as comments.
;
_shelx_estimated_absorpt_t_max 0.947
_shelx_estimated_absorpt_t_min 0.893
_olex2_refinement_description
;
1. Fixed Uiso
 At 1.2 times of:
  All C(H) groups, All C(H,H) groups
 At 1.5 times of:
  All C(H,H,H) groups, All O(H) groups, All O(H,H) groups
2.a Free rotating group:
 O9(H9A,H9B)
2.b Ternary CH refined with riding coordinates:
 C3(H3), C5(H5A), C9(H9), C12(H12), C13(H13), C17(H17), C31(H31), C32(H32),
 C33(H33), C35(H35)
2.c Secondary CH2 refined with riding coordinates:
 C1(H1A,H1B), C2(H2A,H2B), C6(H6A,H6B), C7(H7A,H7B), C11(H11A,H11B), C15(H15A,
 H15B), C16(H16A,H16B), C22(H22A,H22B), C23(H23A,H23B), C36(H36A,H36B)
2.d Aromatic/amide H refined with riding coordinates:
 C24(H24)
2.e Idealised Me refined as rotating group:
 C26(H26A,H26B,H26C), C27(H27A,H27B,H27C), C21(H21A,H21B,H21C), C30(H30A,H30B,
 H30C), C19(H19A,H19B,H19C), C18(H18A,H18B,H18C), C29(H29A,H29B,H29C), C28(H28A,
 H28B,H28C)
2.f Idealised tetrahedral OH refined as rotating group:
 O2(H2), O4(H4)
;
_olex2_submission_special_instructions 'No special instructions were received'

loop_
_space_group_symop_operation_xyz
'x, y, z'
'-x, y+1/2, -z'

loop_
_atom_site_label
_atom_site_type_symbol
_atom_site_fract_x
_atom_site_fract_y
_atom_site_fract_z
_atom_site_U_iso_or_equiv
_atom_site_adp_type
_atom_site_occupancy
_atom_site_site_symmetry_order
_atom_site_calc_flag
_atom_site_refinement_flags_posn
O1 O 0.90097(18) -0.0302(3) 0.32322(16) 0.0571(6) Uani 1 1 d .
O2 O 0.88750(12) 0.3239(3) 0.83111(12) 0.0444(5) Uani 1 1 d .
H2 H 0.8729 0.3206 0.8737 0.067 Uiso 1 1 calc GR
O7 O 0.83168(13) 0.4129(2) 1.08292(12) 0.0396(4) Uani 1 1 d .
O3 O 0.80328(12) 0.3499(2) 0.93910(11) 0.0365(4) Uani 1 1 d .
O4 O 0.95352(16) 0.1004(3) 1.00550(14) 0.0489(5) Uani 1 1 d .
H4 H 0.9314 0.0056 1.0138 0.073 Uiso 1 1 calc GR
O5 O 1.09342(15) 0.1771(3) 1.19418(16) 0.0608(6) Uani 1 1 d .
O6 O 1.00843(19) 0.2578(4) 1.31044(14) 0.0615(6) Uani 1 1 d .
O8 O 0.88660(18) 0.6693(3) 1.22020(16) 0.0590(6) Uani 1 1 d .
C1 C 0.90945(18) 0.1119(4) 0.54384(17) 0.0432(6) Uani 1 1 d .
H1A H 0.9214 -0.0028 0.5759 0.052 Uiso 1 1 calc R
H1B H 0.9516 0.2007 0.5882 0.052 Uiso 1 1 calc R
C2 C 0.9351(2) 0.0963(4) 0.46535(19) 0.0471(7) Uani 1 1 d .
H2A H 0.9284 0.2133 0.4365 0.057 Uiso 1 1 calc R
H2B H 1.0027 0.0593 0.4905 0.057 Uiso 1 1 calc R
C3 C 0.8724(2) -0.0348(4) 0.39371(19) 0.0463(7) Uani 1 1 d .
H3 H 0.8873 -0.1549 0.4220 0.056 Uiso 1 1 calc R
C4 C 0.7645(2) -0.0031(4) 0.35528(18) 0.0464(7) Uani 1 1 d .
C5 C 0.74179(19) 0.0287(4) 0.43654(17) 0.0409(6) Uani 1 1 d .
H5A H 0.7561 -0.0866 0.4697 0.049 Uiso 1 1 calc R
C6 C 0.6358(2) 0.0604(6) 0.40532(19) 0.0600(9) Uani 1 1 d .
H6A H 0.5973 -0.0245 0.3564 0.072 Uiso 1 1 calc R
H6B H 0.6184 0.1809 0.3799 0.072 Uiso 1 1 calc R
C7 C 0.6131(2) 0.0389(6) 0.4850(2) 0.0609(9) Uani 1 1 d .
H7A H 0.6248 -0.0851 0.5061 0.073 Uiso 1 1 calc R
H7B H 0.5446 0.0642 0.4631 0.073 Uiso 1 1 calc R
C8 C 0.67275(18) 0.1606(4) 0.56618(17) 0.0429(6) Uani 1 1 d .
C9 C 0.78051(16) 0.1397(3) 0.59189(15) 0.0335(5) Uani 1 1 d .
H9 H 0.7958 0.0134 0.6103 0.040 Uiso 1 1 calc R
C10 C 0.80470(17) 0.1653(4) 0.51048(16) 0.0352(5) Uani 1 1 d .
C11 C 0.84458(17) 0.2460(4) 0.67833(17) 0.0366(6) Uani 1 1 d .
H11A H 0.9122 0.2209 0.6957 0.044 Uiso 1 1 calc R
H11B H 0.8335 0.3733 0.6642 0.044 Uiso 1 1 calc R
C12 C 0.82706(17) 0.2045(3) 0.75955(15) 0.0340(5) Uani 1 1 d .
H12 H 0.8465 0.0801 0.7798 0.041 Uiso 1 1 calc R
C13 C 0.72213(17) 0.2287(3) 0.73281(16) 0.0331(5) Uani 1 1 d .
H13 H 0.7048 0.3520 0.7094 0.040 Uiso 1 1 calc R
C14 C 0.66126(18) 0.1035(4) 0.65221(18) 0.0420(6) Uani 1 1 d .
C15 C 0.5614(2) 0.1315(6) 0.6443(2) 0.0602(9) Uani 1 1 d .
H15A H 0.5300 0.2352 0.6055 0.072 Uiso 1 1 calc R
H15B H 0.5208 0.0265 0.6168 0.072 Uiso 1 1 calc R
C16 C 0.57636(19) 0.1610(5) 0.74072(19) 0.0504(7) Uani 1 1 d .
H16A H 0.5569 0.0548 0.7626 0.060 Uiso 1 1 calc R
H16B H 0.5373 0.2619 0.7419 0.060 Uiso 1 1 calc R
C17 C 0.68437(18) 0.1997(3) 0.80307(17) 0.0365(6) Uani 1 1 d .
H17 H 0.7144 0.0895 0.8379 0.044 Uiso 1 1 calc R
C20 C 0.70039(17) 0.3473(4) 0.87337(16) 0.0367(5) Uani 1 1 d .
C22 C 0.6825(2) 0.5322(4) 0.83126(19) 0.0443(6) Uani 1 1 d .
H22A H 0.6188 0.5335 0.7768 0.053 Uiso 1 1 calc R
H22B H 0.7304 0.5557 0.8101 0.053 Uiso 1 1 calc R
C23 C 0.6867(2) 0.6831(4) 0.8950(2) 0.0496(7) Uani 1 1 d .
H23A H 0.7255 0.6438 0.9590 0.060 Uiso 1 1 calc R
H23B H 0.7201 0.7845 0.8850 0.060 Uiso 1 1 calc R
C24 C 0.5916(2) 0.7455(4) 0.8832(2) 0.0569(8) Uani 1 1 d .
H24 H 0.5389 0.7319 0.8240 0.068 Uiso 1 1 calc R
C25 C 0.5733(2) 0.8170(5) 0.9460(3) 0.0620(8) Uani 1 1 d .
C26 C 0.6464(3) 0.8423(6) 1.0427(3) 0.0871(13) Uani 1 1 d .
H26A H 0.6331 0.7624 1.0818 0.131 Uiso 1 1 calc GR
H26B H 0.6444 0.9646 1.0609 0.131 Uiso 1 1 calc GR
H26C H 0.7098 0.8167 1.0491 0.131 Uiso 1 1 calc GR
C27 C 0.4752(3) 0.8835(7) 0.9223(4) 0.1044(17) Uani 1 1 d .
H27A H 0.4342 0.8756 0.8561 0.157 Uiso 1 1 calc GR
H27B H 0.4792 1.0066 0.9418 0.157 Uiso 1 1 calc GR
H27C H 0.4480 0.8116 0.9536 0.157 Uiso 1 1 calc GR
C21 C 0.6400(2) 0.3118(4) 0.92165(19) 0.0466(7) Uani 1 1 d .
H21A H 0.6449 0.1869 0.9386 0.070 Uiso 1 1 calc GR
H21B H 0.5731 0.3411 0.8805 0.070 Uiso 1 1 calc GR
H21C H 0.6633 0.3846 0.9768 0.070 Uiso 1 1 calc GR
C30 C 0.7941(2) 0.3577(4) 0.4774(2) 0.0488(7) Uani 1 1 d .
H30A H 0.8158 0.4374 0.5299 0.073 Uiso 1 1 calc GR
H30B H 0.7270 0.3819 0.4348 0.073 Uiso 1 1 calc GR
H30C H 0.8329 0.3764 0.4463 0.073 Uiso 1 1 calc GR
C19 C 0.6374(2) 0.3505(5) 0.5389(2) 0.0608(9) Uani 1 1 d .
H19A H 0.6251 0.3722 0.4760 0.091 Uiso 1 1 calc GR
H19B H 0.6861 0.4330 0.5802 0.091 Uiso 1 1 calc GR
H19C H 0.5783 0.3677 0.5431 0.091 Uiso 1 1 calc GR
C18 C 0.6878(3) -0.0906(4) 0.6788(2) 0.0556(8) Uani 1 1 d .
H18A H 0.6411 -0.1671 0.6312 0.083 Uiso 1 1 calc GR
H18B H 0.6879 -0.1146 0.7370 0.083 Uiso 1 1 calc GR
H18C H 0.7515 -0.1139 0.6853 0.083 Uiso 1 1 calc GR
C29 C 0.7136(3) -0.1745(6) 0.3050(2) 0.0717(11) Uani 1 1 d .
H29A H 0.7378 -0.2099 0.2628 0.108 Uiso 1 1 calc GR
H29B H 0.6447 -0.1534 0.2707 0.108 Uiso 1 1 calc GR
H29C H 0.7261 -0.2685 0.3498 0.108 Uiso 1 1 calc GR
C28 C 0.7302(2) 0.1477(5) 0.28588(19) 0.0612(9) Uani 1 1 d .
H28A H 0.7698 0.2523 0.3132 0.092 Uiso 1 1 calc GR
H28B H 0.6635 0.1751 0.2685 0.092 Uiso 1 1 calc GR
H28C H 0.7355 0.1124 0.2315 0.092 Uiso 1 1 calc GR
C31 C 0.83941(18) 0.2799(3) 1.02682(16) 0.0350(5) Uani 1 1 d .
H31 H 0.8027 0.1726 1.0266 0.042 Uiso 1 1 calc R
C32 C 0.94389(19) 0.2349(3) 1.05999(18) 0.0385(6) Uani 1 1 d .
H32 H 0.9759 0.3430 1.0528 0.046 Uiso 1 1 calc R
C33 C 0.99385(19) 0.1855(4) 1.16168(18) 0.0406(6) Uani 1 1 d .
H33 H 0.9706 0.0670 1.1690 0.049 Uiso 1 1 calc R
C34 C 0.9737(2) 0.3184(4) 1.21904(18) 0.0438(6) Uani 1 1 d .
C35 C 0.8675(2) 0.3588(4) 1.17611(17) 0.0409(6) Uani 1 1 d .
H35 H 0.8327 0.2501 1.1781 0.049 Uiso 1 1 calc R
C36 C 0.8439(2) 0.5080(4) 1.2231(2) 0.0512(7) Uani 1 1 d .
H36A H 0.7738 0.5236 1.1934 0.061 Uiso 1 1 calc R
H36B H 0.8655 0.4754 1.2876 0.061 Uiso 1 1 calc R
O9 O 0.91820(15) -0.2308(3) 1.06782(17) 0.0589(5) Uani 1 1 d .
H9A H 0.9795 -0.2405 1.1027 0.088 Uiso 1 1 d G
H9B H 0.9051 -0.3084 1.0249 0.088 Uiso 1 1 d G
H1 H 0.896(3) -0.122(6) 0.299(3) 0.075(13) Uiso 1 1 d .
H8 H 0.887(3) 0.677(6) 1.173(3) 0.074(12) Uiso 1 1 d .
H6 H 0.976(3) 0.172(7) 1.308(3) 0.098(17) Uiso 1 1 d .
H34 H 1.0083(17) 0.429(4) 1.2227(17) 0.029(6) Uiso 1 1 d .
H5 H 1.105(3) 0.059(6) 1.188(3) 0.077(13) Uiso 1 1 d .

loop_
_atom_site_aniso_label
_atom_site_aniso_U_11
_atom_site_aniso_U_22
_atom_site_aniso_U_33
_atom_site_aniso_U_23
_atom_site_aniso_U_13
_atom_site_aniso_U_12
O1 0.0789(15) 0.0553(14) 0.0572(13) -0.0175(11) 0.0487(12) -0.0077(11)
O2 0.0413(10) 0.0641(13) 0.0323(9) -0.0130(9) 0.0211(8) -0.0151(9)
O7 0.0506(10) 0.0380(10) 0.0346(9) -0.0038(7) 0.0237(8) 0.0023(8)
O3 0.0401(9) 0.0418(10) 0.0311(8) 0.0011(7) 0.0197(7) -0.0020(7)
O4 0.0701(13) 0.0402(11) 0.0495(11) 0.0008(9) 0.0389(10) 0.0108(10)
O5 0.0432(11) 0.0584(15) 0.0682(14) -0.0022(11) 0.0157(10) 0.0040(10)
O6 0.0793(16) 0.0614(15) 0.0335(10) -0.0023(9) 0.0177(10) -0.0071(13)
O8 0.0874(16) 0.0452(12) 0.0571(13) -0.0137(10) 0.0445(12) -0.0068(11)
C1 0.0378(13) 0.0585(18) 0.0328(12) -0.0054(12) 0.0162(11) -0.0008(12)
C2 0.0431(14) 0.0620(19) 0.0411(14) -0.0068(13) 0.0238(12) 0.0011(13)
C3 0.0595(17) 0.0459(17) 0.0443(15) -0.0023(12) 0.0334(14) 0.0015(13)
C4 0.0526(16) 0.0557(18) 0.0329(13) -0.0093(12) 0.0219(12) -0.0096(13)
C5 0.0426(14) 0.0496(16) 0.0312(13) -0.0046(11) 0.0179(11) -0.0068(12)
C6 0.0437(16) 0.100(3) 0.0328(14) -0.0147(15) 0.0149(13) -0.0113(16)
C7 0.0388(15) 0.104(3) 0.0394(16) -0.0163(16) 0.0182(13) -0.0185(16)
C8 0.0344(13) 0.0629(18) 0.0300(12) -0.0024(12) 0.0140(10) -0.0022(12)
C9 0.0329(12) 0.0393(14) 0.0280(11) 0.0002(10) 0.0140(10) 0.0007(10)
C10 0.0369(13) 0.0401(14) 0.0292(11) -0.0009(10) 0.0161(10) 0.0006(11)
C11 0.0341(12) 0.0442(15) 0.0338(12) -0.0043(10) 0.0177(10) -0.0044(11)
C12 0.0353(12) 0.0375(14) 0.0282(12) -0.0036(10) 0.0140(10) -0.0034(10)
C13 0.0361(12) 0.0352(13) 0.0302(12) 0.0002(10) 0.0173(10) 0.0005(10)
C14 0.0360(13) 0.0551(17) 0.0353(13) -0.0064(12) 0.0172(11) -0.0096(12)
C15 0.0373(14) 0.101(3) 0.0423(15) -0.0099(17) 0.0189(12) -0.0120(16)
C16 0.0404(15) 0.069(2) 0.0464(15) -0.0075(14) 0.0240(13) -0.0096(14)
C17 0.0386(13) 0.0388(15) 0.0363(13) 0.0012(10) 0.0210(11) -0.0019(10)
C20 0.0377(13) 0.0426(15) 0.0337(12) 0.0004(11) 0.0199(11) 0.0020(11)
C22 0.0499(16) 0.0473(16) 0.0398(14) 0.0045(12) 0.0245(13) 0.0092(12)
C23 0.0573(17) 0.0423(16) 0.0510(16) -0.0015(13) 0.0269(14) 0.0058(13)
C24 0.0572(18) 0.0546(19) 0.0566(18) -0.0084(15) 0.0247(15) 0.0086(15)
C25 0.074(2) 0.053(2) 0.075(2) -0.0108(17) 0.0475(18) 0.0003(16)
C26 0.125(3) 0.084(3) 0.064(2) -0.004(2) 0.053(2) 0.016(3)
C27 0.085(3) 0.108(4) 0.139(4) -0.045(3) 0.068(3) 0.005(3)
C21 0.0471(15) 0.0604(18) 0.0420(14) -0.0030(13) 0.0289(12) -0.0033(13)
C30 0.0628(17) 0.0470(17) 0.0451(15) 0.0036(12) 0.0323(14) 0.0041(14)
C19 0.0563(18) 0.086(2) 0.0477(16) 0.0239(17) 0.0306(15) 0.0314(17)
C18 0.079(2) 0.0488(18) 0.0525(17) -0.0136(14) 0.0417(16) -0.0227(15)
C29 0.083(2) 0.086(3) 0.0588(19) -0.0354(19) 0.0436(19) -0.030(2)
C28 0.0589(18) 0.093(3) 0.0353(14) 0.0062(16) 0.0251(14) 0.0077(18)
C31 0.0457(14) 0.0316(14) 0.0327(12) -0.0030(10) 0.0225(11) -0.0048(10)
C32 0.0476(14) 0.0338(14) 0.0418(14) -0.0007(11) 0.0275(12) 0.0002(11)
C33 0.0436(14) 0.0355(14) 0.0412(14) 0.0017(11) 0.0185(11) -0.0019(11)
C34 0.0530(16) 0.0394(16) 0.0369(13) -0.0033(12) 0.0194(12) -0.0063(13)
C35 0.0556(15) 0.0387(15) 0.0354(13) -0.0044(11) 0.0270(12) -0.0080(12)
C36 0.0649(18) 0.0552(18) 0.0459(16) -0.0090(14) 0.0364(15) -0.0064(15)
O9 0.0536(12) 0.0540(14) 0.0692(14) -0.0075(11) 0.0289(11) -0.0045(10)

loop_
_atom_type_symbol
_atom_type_description
_atom_type_scat_dispersion_real
_atom_type_scat_dispersion_imag
_atom_type_scat_source
C C 0.0181 0.0091 'International Tables Vol C Tables 4.2.6.8 and 6.1.1.4'
H H 0.0000 0.0000 'International Tables Vol C Tables 4.2.6.8 and 6.1.1.4'
O O 0.0492 0.0322 'International Tables Vol C Tables 4.2.6.8 and 6.1.1.4'

loop_
_geom_angle_atom_site_label_1
_geom_angle_atom_site_label_2
_geom_angle_atom_site_label_3
_geom_angle
C3 O1 H1 113(3)
C12 O2 H2 109.5
C31 O7 C35 113.02(19)
C31 O3 C20 122.41(18)
C32 O4 H4 109.5
C33 O5 H5 104(3)
C34 O6 H6 106(3)
C36 O8 H8 109(3)
H1A C1 H1B 107.8
C2 C1 H1A 109.1
C2 C1 H1B 109.1
C10 C1 H1A 109.1
C10 C1 H1B 109.1
C10 C1 C2 112.7(2)
C1 C2 H2A 109.2
C1 C2 H2B 109.2
H2A C2 H2B 107.9
C3 C2 C1 112.2(2)
C3 C2 H2A 109.2
C3 C2 H2B 109.2
O1 C3 C2 106.3(2)
O1 C3 H3 107.9
O1 C3 C4 111.9(2)
C2 C3 H3 107.9
C2 C3 C4 114.6(2)
C4 C3 H3 107.9
C3 C4 C5 109.1(2)
C3 C4 C29 106.8(3)
C29 C4 C5 108.6(2)
C28 C4 C3 111.2(2)
C28 C4 C5 112.8(3)
C28 C4 C29 108.1(3)
C4 C5 H5A 104.7
C6 C5 C4 113.1(2)
C6 C5 H5A 104.7
C6 C5 C10 111.1(2)
C10 C5 C4 117.3(2)
C10 C5 H5A 104.7
C5 C6 H6A 109.5
C5 C6 H6B 109.5
C5 C6 C7 110.9(2)
H6A C6 H6B 108.0
C7 C6 H6A 109.5
C7 C6 H6B 109.5
C6 C7 H7A 108.9
C6 C7 H7B 108.9
C6 C7 C8 113.2(3)
H7A C7 H7B 107.7
C8 C7 H7A 108.9
C8 C7 H7B 108.9
C7 C8 C9 108.9(2)
C7 C8 C14 110.0(2)
C9 C8 C14 107.5(2)
C19 C8 C7 108.4(3)
C19 C8 C9 112.2(2)
C19 C8 C14 110.0(2)
C8 C9 H9 104.9
C8 C9 C10 115.30(19)
C10 C9 H9 104.9
C11 C9 C8 111.2(2)
C11 C9 H9 104.9
C11 C9 C10 114.3(2)
C1 C10 C5 107.0(2)
C1 C10 C9 108.3(2)
C1 C10 C30 107.2(2)
C5 C10 C9 105.5(2)
C30 C10 C5 115.3(2)
C30 C10 C9 113.1(2)
C9 C11 H11A 108.9
C9 C11 H11B 108.9
H11A C11 H11B 107.7
C12 C11 C9 113.5(2)
C12 C11 H11A 108.9
C12 C11 H11B 108.9
O2 C12 C11 105.65(19)
O2 C12 H12 109.6
O2 C12 C13 112.3(2)
C11 C12 H12 109.6
C13 C12 C11 110.2(2)
C13 C12 H12 109.6
C12 C13 H13 106.9
C12 C13 C14 109.4(2)
C12 C13 C17 121.2(2)
C14 C13 H13 106.9
C14 C13 C17 104.8(2)
C17 C13 H13 106.9
C13 C14 C8 108.7(2)
C15 C14 C8 115.7(2)
C15 C14 C13 100.9(2)
C18 C14 C8 112.9(2)
C18 C14 C13 111.3(2)
C18 C14 C15 106.8(3)
C14 C15 H15A 110.4
C14 C15 H15B 110.4
H15A C15 H15B 108.6
C16 C15 C14 106.5(2)
C16 C15 H15A 110.4
C16 C15 H15B 110.4
C15 C16 H16A 110.1
C15 C16 H16B 110.1
C15 C16 C17 107.9(2)
H16A C16 H16B 108.4
C17 C16 H16A 110.1
C17 C16 H16B 110.1
C13 C17 C16 102.7(2)
C13 C17 H17 107.7
C16 C17 H17 107.7
C20 C17 C13 118.4(2)
C20 C17 C16 112.1(2)
C20 C17 H17 107.7
O3 C20 C17 107.42(19)
O3 C20 C22 103.2(2)
O3 C20 C21 111.23(19)
C22 C20 C17 112.9(2)
C22 C20 C21 111.8(2)
C21 C20 C17 110.1(2)
C20 C22 H22A 108.4
C20 C22 H22B 108.4
C20 C22 C23 115.4(2)
H22A C22 H22B 107.5
C23 C22 H22A 108.4
C23 C22 H22B 108.4
C22 C23 H23A 108.5
C22 C23 H23B 108.5
H23A C23 H23B 107.5
C24 C23 C22 115.3(3)
C24 C23 H23A 108.5
C24 C23 H23B 108.5
C23 C24 H24 116.4
C25 C24 C23 127.2(3)
C25 C24 H24 116.4
C24 C25 C26 123.7(3)
C24 C25 C27 121.1(4)
C26 C25 C27 115.3(3)
C25 C26 H26A 109.5
C25 C26 H26B 109.5
C25 C26 H26C 109.5
H26A C26 H26B 109.5
H26A C26 H26C 109.5
H26B C26 H26C 109.5
C25 C27 H27A 109.5
C25 C27 H27B 109.5
C25 C27 H27C 109.5
H27A C27 H27B 109.5
H27A C27 H27C 109.5
H27B C27 H27C 109.5
C20 C21 H21A 109.5
C20 C21 H21B 109.5
C20 C21 H21C 109.5
H21A C21 H21B 109.5
H21A C21 H21C 109.5
H21B C21 H21C 109.5
C10 C30 H30A 109.5
C10 C30 H30B 109.5
C10 C30 H30C 109.5
H30A C30 H30B 109.5
H30A C30 H30C 109.5
H30B C30 H30C 109.5
C8 C19 H19A 109.5
C8 C19 H19B 109.5
C8 C19 H19C 109.5
H19A C19 H19B 109.5
H19A C19 H19C 109.5
H19B C19 H19C 109.5
C14 C18 H18A 109.5
C14 C18 H18B 109.5
C14 C18 H18C 109.5
H18A C18 H18B 109.5
H18A C18 H18C 109.5
H18B C18 H18C 109.5
C4 C29 H29A 109.5
C4 C29 H29B 109.5
C4 C29 H29C 109.5
H29A C29 H29B 109.5
H29A C29 H29C 109.5
H29B C29 H29C 109.5
C4 C28 H28A 109.5
C4 C28 H28B 109.5
C4 C28 H28C 109.5
H28A C28 H28B 109.5
H28A C28 H28C 109.5
H28B C28 H28C 109.5
O7 C31 H31 110.6
O7 C31 C32 109.7(2)
O3 C31 O7 107.1(2)
O3 C31 H31 110.6
O3 C31 C32 107.95(19)
C32 C31 H31 110.6
O4 C32 C31 110.9(2)
O4 C32 H32 107.5
O4 C32 C33 111.7(2)
C31 C32 H32 107.5
C31 C32 C33 111.5(2)
C33 C32 H32 107.5
O5 C33 C32 109.8(2)
O5 C33 H33 108.8
O5 C33 C34 108.5(2)
C32 C33 H33 108.8
C34 C33 C32 111.9(2)
C34 C33 H33 108.8
O6 C34 C33 111.2(2)
O6 C34 C35 110.8(2)
O6 C34 H34 106.4(15)
C33 C34 C35 110.7(2)
C33 C34 H34 109.1(15)
C35 C34 H34 108.6(15)
O7 C35 C34 110.8(2)
O7 C35 H35 109.0
O7 C35 C36 105.7(2)
C34 C35 H35 109.0
C36 C35 C34 113.3(2)
C36 C35 H35 109.0
O8 C36 C35 113.1(2)
O8 C36 H36A 109.0
O8 C36 H36B 109.0
C35 C36 H36A 109.0
C35 C36 H36B 109.0
H36A C36 H36B 107.8
H9A O9 H9B 104.5

loop_
_geom_bond_atom_site_label_1
_geom_bond_atom_site_label_2
_geom_bond_distance
O1 C3 1.437(3)
O1 H1 0.78(4)
O2 H2 0.8400
O2 C12 1.442(3)
O7 C31 1.415(3)
O7 C35 1.433(3)
O3 C20 1.477(3)
O3 C31 1.393(3)
O4 H4 0.8400
O4 C32 1.417(3)
O5 C33 1.411(3)
O5 H5 0.93(4)
O6 C34 1.423(3)
O6 H6 0.82(5)
O8 C36 1.410(4)
O8 H8 0.79(4)
C1 H1A 0.9900
C1 H1B 0.9900
C1 C2 1.539(3)
C1 C10 1.539(3)
C2 H2A 0.9900
C2 H2B 0.9900
C2 C3 1.510(4)
C3 H3 1.0000
C3 C4 1.540(4)
C4 C5 1.567(3)
C4 C29 1.551(5)
C4 C28 1.529(5)
C5 H5A 1.0000
C5 C6 1.528(4)
C5 C10 1.557(4)
C6 H6A 0.9900
C6 H6B 0.9900
C6 C7 1.531(4)
C7 H7A 0.9900
C7 H7B 0.9900
C7 C8 1.537(4)
C8 C9 1.563(3)
C8 C14 1.580(4)
C8 C19 1.535(5)
C9 H9 1.0000
C9 C10 1.578(3)
C9 C11 1.539(3)
C10 C30 1.540(4)
C11 H11A 0.9900
C11 H11B 0.9900
C11 C12 1.529(3)
C12 H12 1.0000
C12 C13 1.519(3)
C13 H13 1.0000
C13 C14 1.552(3)
C13 C17 1.554(3)
C14 C15 1.541(4)
C14 C18 1.538(5)
C15 H15A 0.9900
C15 H15B 0.9900
C15 C16 1.518(4)
C16 H16A 0.9900
C16 H16B 0.9900
C16 C17 1.558(4)
C17 H17 1.0000
C17 C20 1.548(4)
C20 C22 1.532(4)
C20 C21 1.532(3)
C22 H22A 0.9900
C22 H22B 0.9900
C22 C23 1.538(4)
C23 H23A 0.9900
C23 H23B 0.9900
C23 C24 1.502(4)
C24 H24 0.9500
C24 C25 1.320(4)
C25 C26 1.485(5)
C25 C27 1.502(5)
C26 H26A 0.9800
C26 H26B 0.9800
C26 H26C 0.9800
C27 H27A 0.9800
C27 H27B 0.9800
C27 H27C 0.9800
C21 H21A 0.9800
C21 H21B 0.9800
C21 H21C 0.9800
C30 H30A 0.9800
C30 H30B 0.9800
C30 H30C 0.9800
C19 H19A 0.9800
C19 H19B 0.9800
C19 H19C 0.9800
C18 H18A 0.9800
C18 H18B 0.9800
C18 H18C 0.9800
C29 H29A 0.9800
C29 H29B 0.9800
C29 H29C 0.9800
C28 H28A 0.9800
C28 H28B 0.9800
C28 H28C 0.9800
C31 H31 1.0000
C31 C32 1.520(4)
C32 H32 1.0000
C32 C33 1.535(4)
C33 H33 1.0000
C33 C34 1.519(4)
C34 C35 1.520(4)
C34 H34 0.99(3)
C35 H35 1.0000
C35 C36 1.516(4)
C36 H36A 0.9900
C36 H36B 0.9900
O9 H9A 0.8699
O9 H9B 0.8701

loop_
_geom_torsion_atom_site_label_1
_geom_torsion_atom_site_label_2
_geom_torsion_atom_site_label_3
_geom_torsion_atom_site_label_4
_geom_torsion
O1 C3 C4 C5 -168.5(2)
O1 C3 C4 C29 74.3(3)
O1 C3 C4 C28 -43.5(3)
O2 C12 C13 C14 176.9(2)
O2 C12 C13 C17 -61.1(3)
O7 C31 C32 O4 179.32(19)
O7 C31 C32 C33 54.2(3)
O7 C35 C36 O8 -60.4(3)
O3 C20 C22 C23 -70.6(3)
O3 C31 C32 O4 -64.3(3)
O3 C31 C32 C33 170.7(2)
O4 C32 C33 O5 66.4(3)
O4 C32 C33 C34 -173.0(2)
O5 C33 C34 O6 -67.3(3)
O5 C33 C34 C35 169.2(2)
O6 C34 C35 O7 -177.6(2)
O6 C34 C35 C36 63.8(3)
C1 C2 C3 O1 177.4(2)
C1 C2 C3 C4 53.3(3)
C2 C1 C10 C5 55.2(3)
C2 C1 C10 C9 168.6(2)
C2 C1 C10 C30 -69.1(3)
C2 C3 C4 C5 -47.4(3)
C2 C3 C4 C29 -164.6(3)
C2 C3 C4 C28 77.6(3)
C3 C4 C5 C6 -179.6(3)
C3 C4 C5 C10 49.2(3)
C4 C5 C6 C7 164.1(3)
C4 C5 C10 C1 -53.1(3)
C4 C5 C10 C9 -168.4(2)
C4 C5 C10 C30 66.1(3)
C5 C6 C7 C8 56.8(4)
C6 C5 C10 C1 174.7(2)
C6 C5 C10 C9 59.4(3)
C6 C5 C10 C30 -66.1(3)
C6 C7 C8 C9 -50.7(4)
C6 C7 C8 C14 -168.2(3)
C6 C7 C8 C19 71.5(3)
C7 C8 C9 C10 52.9(3)
C7 C8 C9 C11 -174.9(2)
C7 C8 C14 C13 -179.9(2)
C7 C8 C14 C15 -67.4(3)
C7 C8 C14 C18 56.1(3)
C8 C9 C10 C1 -171.2(2)
C8 C9 C10 C5 -56.8(3)
C8 C9 C10 C30 70.1(3)
C8 C9 C11 C12 53.4(3)
C8 C14 C15 C16 -151.5(3)
C9 C8 C14 C13 61.7(3)
C9 C8 C14 C15 174.3(3)
C9 C8 C14 C18 -62.2(3)
C9 C11 C12 O2 -175.9(2)
C9 C11 C12 C13 -54.5(3)
C10 C1 C2 C3 -57.7(3)
C10 C5 C6 C7 -61.7(4)
C10 C9 C11 C12 -173.9(2)
C11 C9 C10 C1 58.1(3)
C11 C9 C10 C5 172.5(2)
C11 C9 C10 C30 -60.6(3)
C11 C12 C13 C14 59.5(3)
C11 C12 C13 C17 -178.6(2)
C12 C13 C14 C8 -64.6(3)
C12 C13 C14 C15 173.3(2)
C12 C13 C14 C18 60.3(3)
C12 C13 C17 C16 -157.4(2)
C12 C13 C17 C20 78.5(3)
C13 C14 C15 C16 -34.4(3)
C13 C17 C20 O3 -71.1(3)
C13 C17 C20 C22 42.0(3)
C13 C17 C20 C21 167.7(2)
C14 C8 C9 C10 171.9(2)
C14 C8 C9 C11 -55.8(3)
C14 C13 C17 C16 -33.2(3)
C14 C13 C17 C20 -157.4(2)
C14 C15 C16 C17 14.6(4)
C15 C16 C17 C13 11.5(3)
C15 C16 C17 C20 139.7(3)
C16 C17 C20 O3 169.6(2)
C16 C17 C20 C22 -77.3(3)
C16 C17 C20 C21 48.3(3)
C17 C13 C14 C8 164.1(2)
C17 C13 C14 C15 42.0(3)
C17 C13 C14 C18 -71.0(3)
C17 C20 C22 C23 173.7(2)
C20 O3 C31 O7 -85.0(2)
C20 O3 C31 C32 156.8(2)
C20 C22 C23 C24 -98.8(3)
C22 C23 C24 C25 151.7(3)
C23 C24 C25 C26 -2.2(6)
C23 C24 C25 C27 176.1(4)
C21 C20 C22 C23 49.0(3)
C19 C8 C9 C10 -67.1(3)
C19 C8 C9 C11 65.2(3)
C19 C8 C14 C13 -60.6(3)
C19 C8 C14 C15 52.0(3)
C19 C8 C14 C18 175.4(2)
C18 C14 C15 C16 81.9(3)
C29 C4 C5 C6 -63.5(4)
C29 C4 C5 C10 165.2(3)
C28 C4 C5 C6 56.3(3)
C28 C4 C5 C10 -75.0(3)
C31 O7 C35 C34 62.9(3)
C31 O7 C35 C36 -174.0(2)
C31 O3 C20 C17 -103.8(2)
C31 O3 C20 C22 136.8(2)
C31 O3 C20 C21 16.8(3)
C31 C32 C33 O5 -169.0(2)
C31 C32 C33 C34 -48.4(3)
C32 C33 C34 O6 171.3(2)
C32 C33 C34 C35 47.8(3)
C33 C34 C35 O7 -53.9(3)
C33 C34 C35 C36 -172.4(2)
C34 C35 C36 O8 61.0(3)
C35 O7 C31 O3 -179.42(19)
C35 O7 C31 C32 -62.5(3)
